data_1556105
loop_
_publ_author_name
'Magnus, Philip'
'Matthews, Kenneth S.'
'Lynch, Vince'

_publ_section_title
;
 New strategy for the synthesis of tetrahydroisoquinoline alkaloids.
;
_journal_issue 12
_journal_name_full 'Organic letters'
_journal_page_first 2181
_journal_page_last 2184
_journal_paper_doi 10.1021/ol034683+
_journal_volume 5
_journal_year 2003
_chemical_formula_sum 'C13 H14 N2 O3'
_chemical_formula_weight 246.26
_space_group_IT_number 19
_space_group_name_Hall 'P 2ac 2ab'
_space_group_name_H-M_alt 'P 21 21 21'
_symmetry_cell_setting orthorhombic
_symmetry_space_group_name_H-M 'P 21 21 21'
_atom_sites_solution_hydrogens geom
_atom_sites_solution_primary direct
_atom_sites_solution_secondary difmap
_audit_creation_method SHELXL-97
_cell_angle_alpha 90.00
_cell_angle_beta 90.00
_cell_angle_gamma 90.00
_cell_formula_units_Z 4
_cell_length_a 7.5720(3)
_cell_length_b 10.0310(5)
_cell_length_c 15.7540(8)
_cell_measurement_temperature 153(2)
_cell_volume 1196.59(10)
_computing_structure_refinement 'SHELXL-97 (Sheldrick, 1997)'
_computing_structure_solution 'SHELXS-97 (Sheldrick, 1990)'
_diffrn_ambient_temperature 153(2)
_diffrn_measured_fraction_theta_full 0.995
_diffrn_measured_fraction_theta_max 0.995
_diffrn_measurement_device_type 'Nonius Kappa CCD'
_diffrn_measurement_method \w-scan
_diffrn_radiation_monochromator graphite
_diffrn_radiation_source 'fine-focus sealed tube'
_diffrn_radiation_type MoK\a
_diffrn_radiation_wavelength 0.71073
_diffrn_reflns_av_R_equivalents 0.0000
_diffrn_reflns_av_sigmaI/netI 0.0581
_diffrn_reflns_limit_h_max 9
_diffrn_reflns_limit_h_min -9
_diffrn_reflns_limit_k_max 13
_diffrn_reflns_limit_k_min -12
_diffrn_reflns_limit_l_max 20
_diffrn_reflns_limit_l_min -20
_diffrn_reflns_number 2615
_diffrn_reflns_theta_full 27.49
_diffrn_reflns_theta_max 27.49
_diffrn_reflns_theta_min 2.98
_exptl_absorpt_coefficient_mu 0.099
_exptl_absorpt_correction_type none
_exptl_crystal_colour colorless
_exptl_crystal_density_diffrn 1.367
_exptl_crystal_density_method 'not measured'
_exptl_crystal_description plates
_exptl_crystal_F_000 520
_exptl_crystal_size_max 0.36
_exptl_crystal_size_mid 0.35
_exptl_crystal_size_min 0.06
_refine_diff_density_max 0.159
_refine_diff_density_min -0.166
_refine_diff_density_rms 0.043
_refine_ls_abs_structure_details 'Flack H D (1983), Acta Cryst. A39, 876-881'
_refine_ls_abs_structure_Flack -1.4(12)
_refine_ls_extinction_coef 0.032(3)
_refine_ls_extinction_expression Fc^*^=kFc[1+0.001xFc^2^\l^3^/sin(2\q)]^-1/4^
_refine_ls_extinction_method SHELXL
_refine_ls_goodness_of_fit_ref 1.018
_refine_ls_hydrogen_treatment refall
_refine_ls_matrix_type full
_refine_ls_number_parameters 220
_refine_ls_number_reflns 2615
_refine_ls_number_restraints 0
_refine_ls_restrained_S_all 1.018
_refine_ls_R_factor_all 0.0696
_refine_ls_R_factor_gt 0.0410
_refine_ls_shift/su_max 0.000
_refine_ls_shift/su_mean 0.000
_refine_ls_structure_factor_coef Fsqd
_refine_ls_weighting_details 'calc w=1/[\s^2^(Fo^2^)+(0.0412P)^2^+0.0768P] where P=(Fo^2^+2Fc^2^)/3'
_refine_ls_weighting_scheme calc
_refine_ls_wR_factor_gt 0.0784
_refine_ls_wR_factor_ref 0.0878
_reflns_number_gt 1975
_reflns_number_total 2615
_reflns_threshold_expression >2sigma(I)
_cod_data_source_file ol034683%2Bsi20030423_121810.cif
_cod_data_source_block cmpd_18
_cod_depositor_comments
;
The following automatic conversions were performed:

data item '_symmetry_cell_setting' value 'Orthorhombic' was changed
to 'orthorhombic' in accordance with the
/home/saulius/struct/COD-crude-data/automatic-downloads/DataCite-retrospective/ACS/depositions/lib/dictionaries/cif_core.dic
dictionary named 'cif_core.dic' version 2.4.2 last updated on
2011-04-26.

Automatic conversion script
Id: cif_fix_values 6909 2019-04-08 15:41:33Z antanas 
;
_cod_original_sg_symbol_H-M P212121
_cod_database_code 1556105

loop_
_symmetry_equiv_pos_as_xyz
'x, y, z'
'-x+1/2, -y, z+1/2'
'x+1/2, -y+1/2, -z'
'-x, y+1/2, -z+1/2'

loop_
_atom_site_label
_atom_site_type_symbol
_atom_site_fract_x
_atom_site_fract_y
_atom_site_fract_z
_atom_site_U_iso_or_equiv
_atom_site_adp_type
_atom_site_occupancy
_atom_site_symmetry_multiplicity
_atom_site_calc_flag
N1 N 0.0882(2) 0.39977(16) 0.53595(10) 0.0303(4) Uani 1 1 d
C2 C 0.2512(2) 0.36388(19) 0.51403(11) 0.0258(4) Uani 1 1 d
C3 C 0.3977(2) 0.46874(17) 0.52116(11) 0.0249(4) Uani 1 1 d
C4 C 0.4293(2) 0.52912(18) 0.43480(11) 0.0253(4) Uani 1 1 d
C5 C 0.5648(3) 0.4855(2) 0.38193(12) 0.0298(5) Uani 1 1 d
C6 C 0.5902(3) 0.5440(2) 0.30322(12) 0.0352(5) Uani 1 1 d
C7 C 0.4802(3) 0.6463(2) 0.27756(13) 0.0363(5) Uani 1 1 d
C8 C 0.3468(3) 0.6912(2) 0.32985(12) 0.0310(5) Uani 1 1 d
C9 C 0.3199(2) 0.63356(18) 0.40963(11) 0.0272(5) Uani 1 1 d
C10 C 0.1778(3) 0.6874(2) 0.46755(13) 0.0328(5) Uani 1 1 d
C11 C 0.1754(3) 0.63310(19) 0.55897(12) 0.0269(4) Uani 1 1 d
C12 C 0.0362(3) 0.5278(2) 0.57393(14) 0.0322(5) Uani 1 1 d
N13 N 0.3471(2) 0.57404(15) 0.58029(9) 0.0277(4) Uani 1 1 d
O14 O 0.28443(17) 0.25225(13) 0.48465(8) 0.0320(3) Uani 1 1 d
C15 C 0.4251(3) 0.58002(19) 0.65773(12) 0.0301(5) Uani 1 1 d
O16 O 0.5564(2) 0.51768(14) 0.67732(8) 0.0406(4) Uani 1 1 d
O17 O 0.3424(2) 0.66715(14) 0.70898(8) 0.0399(4) Uani 1 1 d
C18 C 0.4122(4) 0.6759(3) 0.79470(14) 0.0480(6) Uani 1 1 d
H1 H -0.005(3) 0.337(2) 0.5288(16) 0.057(7) Uiso 1 1 d
H3 H 0.502(2) 0.4219(17) 0.5421(10) 0.017(5) Uiso 1 1 d
H5 H 0.638(3) 0.414(2) 0.4031(14) 0.045(6) Uiso 1 1 d
H6 H 0.695(3) 0.515(2) 0.2656(14) 0.053(7) Uiso 1 1 d
H7 H 0.494(3) 0.689(2) 0.2219(15) 0.046(6) Uiso 1 1 d
H8 H 0.268(3) 0.7678(19) 0.3143(12) 0.030(5) Uiso 1 1 d
H10A H 0.060(3) 0.667(2) 0.4397(14) 0.052(7) Uiso 1 1 d
H10B H 0.196(3) 0.789(3) 0.4702(15) 0.057(7) Uiso 1 1 d
H11 H 0.156(2) 0.7082(17) 0.5949(11) 0.022(5) Uiso 1 1 d
H12A H 0.024(3) 0.513(2) 0.6381(15) 0.042(6) Uiso 1 1 d
H12B H -0.080(3) 0.554(2) 0.5490(13) 0.044(6) Uiso 1 1 d
H18A H 0.333(5) 0.749(4) 0.826(2) 0.111(11) Uiso 1 1 d
H18B H 0.528(4) 0.711(3) 0.792(2) 0.089(11) Uiso 1 1 d
H18C H 0.399(4) 0.586(3) 0.8207(18) 0.081(9) Uiso 1 1 d

loop_
_atom_site_aniso_label
_atom_site_aniso_U_11
_atom_site_aniso_U_22
_atom_site_aniso_U_33
_atom_site_aniso_U_23
_atom_site_aniso_U_13
_atom_site_aniso_U_12
N1 0.0242(9) 0.0253(9) 0.0414(9) -0.0003(7) 0.0030(8) -0.0025(8)
C2 0.0261(11) 0.0268(10) 0.0246(9) 0.0021(8) -0.0002(9) 0.0009(8)
C3 0.0226(10) 0.0235(10) 0.0286(9) -0.0015(8) -0.0009(9) 0.0021(8)
C4 0.0233(10) 0.0242(9) 0.0284(9) -0.0029(8) -0.0009(9) -0.0032(9)
C5 0.0313(12) 0.0272(10) 0.0307(10) -0.0053(9) 0.0004(10) -0.0005(9)
C6 0.0401(13) 0.0343(11) 0.0311(10) -0.0060(9) 0.0055(10) -0.0004(10)
C7 0.0471(14) 0.0382(12) 0.0238(10) -0.0018(9) 0.0018(10) -0.0075(11)
C8 0.0333(12) 0.0298(10) 0.0298(10) -0.0001(9) -0.0037(10) -0.0030(10)
C9 0.0266(11) 0.0260(10) 0.0291(10) -0.0001(9) -0.0013(9) -0.0021(9)
C10 0.0289(12) 0.0322(11) 0.0371(11) 0.0063(10) 0.0031(10) 0.0052(9)
C11 0.0263(10) 0.0241(9) 0.0304(10) -0.0034(9) 0.0013(8) 0.0041(8)
C12 0.0307(12) 0.0267(11) 0.0393(12) 0.0007(9) 0.0072(10) 0.0032(9)
N13 0.0277(9) 0.0272(8) 0.0282(8) -0.0036(7) -0.0049(7) 0.0026(8)
O14 0.0293(7) 0.0232(7) 0.0435(8) -0.0028(6) 0.0011(7) 0.0003(6)
C15 0.0324(12) 0.0275(10) 0.0305(10) 0.0016(9) -0.0001(10) -0.0023(10)
O16 0.0421(10) 0.0437(9) 0.0361(7) -0.0024(6) -0.0126(7) 0.0073(7)
O17 0.0483(9) 0.0438(8) 0.0276(7) -0.0086(7) -0.0035(7) 0.0054(8)
C18 0.0607(18) 0.0573(16) 0.0259(11) -0.0067(11) -0.0016(12) -0.0087(15)

loop_
_atom_type_symbol
_atom_type_description
_atom_type_scat_dispersion_real
_atom_type_scat_dispersion_imag
_atom_type_scat_source
C C 0.0033 0.0016 'International Tables Vol C Tables 4.2.6.8 and 6.1.1.4'
H H 0.0000 0.0000 'International Tables Vol C Tables 4.2.6.8 and 6.1.1.4'
N N 0.0061 0.0033 'International Tables Vol C Tables 4.2.6.8 and 6.1.1.4'
O O 0.0106 0.0060 'International Tables Vol C Tables 4.2.6.8 and 6.1.1.4'

loop_
_geom_angle_atom_site_label_1
_geom_angle_atom_site_label_2
_geom_angle_atom_site_label_3
_geom_angle
C2 N1 C12 126.17(18)
C2 N1 H1 118.4(14)
C12 N1 H1 115.4(14)
O14 C2 N1 122.01(17)
O14 C2 C3 120.10(16)
N1 C2 C3 117.79(16)
N13 C3 C4 109.07(14)
N13 C3 C2 110.69(15)
C4 C3 C2 108.92(14)
N13 C3 H3 110.2(10)
C4 C3 H3 111.8(10)
C2 C3 H3 106.2(10)
C5 C4 C9 120.29(17)
C5 C4 C3 122.02(17)
C9 C4 C3 117.67(16)
C6 C5 C4 120.28(19)
C6 C5 H5 123.0(13)
C4 C5 H5 116.7(13)
C7 C6 C5 119.5(2)
C7 C6 H6 120.4(12)
C5 C6 H6 120.0(12)
C8 C7 C6 120.6(2)
C8 C7 H7 117.7(13)
C6 C7 H7 121.7(13)
C7 C8 C9 120.6(2)
C7 C8 H8 122.6(11)
C9 C8 H8 116.8(11)
C4 C9 C8 118.70(17)
C4 C9 C10 121.35(16)
C8 C9 C10 119.92(18)
C9 C10 C11 116.53(17)
C9 C10 H10A 107.1(13)
C11 C10 H10A 109.0(12)
C9 C10 H10B 106.4(14)
C11 C10 H10B 108.3(14)
H10A C10 H10B 109.3(19)
N13 C11 C12 107.46(15)
N13 C11 C10 110.30(16)
C12 C11 C10 113.65(18)
N13 C11 H11 108.7(11)
C12 C11 H11 110.5(11)
C10 C11 H11 106.2(10)
N1 C12 C11 111.10(16)
N1 C12 H12A 107.1(12)
C11 C12 H12A 108.6(12)
N1 C12 H12B 107.6(12)
C11 C12 H12B 111.9(12)
H12A C12 H12B 110.4(17)
C15 N13 C3 119.42(15)
C15 N13 C11 125.03(15)
C3 N13 C11 112.26(14)
O16 C15 O17 124.30(17)
O16 C15 N13 124.23(17)
O17 C15 N13 111.43(16)
C15 O17 C18 115.32(18)
O17 C18 H18A 105.8(18)
O17 C18 H18B 108.6(19)
H18A C18 H18B 107(3)
O17 C18 H18C 107.0(17)
H18A C18 H18C 112(2)
H18B C18 H18C 117(3)

loop_
_geom_bond_atom_site_label_1
_geom_bond_atom_site_label_2
_geom_bond_distance
N1 C2 1.331(2)
N1 C12 1.471(3)
N1 H1 0.95(3)
C2 O14 1.237(2)
C2 C3 1.533(3)
C3 N13 1.460(2)
C3 C4 1.508(3)
C3 H3 0.974(18)
C4 C5 1.392(3)
C4 C9 1.393(3)
C5 C6 1.385(3)
C5 H5 0.96(2)
C6 C7 1.382(3)
C6 H6 1.03(2)
C7 C8 1.379(3)
C7 H7 0.98(2)
C8 C9 1.398(3)
C8 H8 1.00(2)
C9 C10 1.511(3)
C10 C11 1.540(3)
C10 H10A 1.02(2)
C10 H10B 1.03(3)
C11 N13 1.467(3)
C11 C12 1.511(3)
C11 H11 0.954(18)
C12 H12A 1.03(2)
C12 H12B 1.00(2)
N13 C15 1.357(2)
C15 O16 1.214(2)
C15 O17 1.345(2)
O17 C18 1.453(3)
C18 H18A 1.07(4)
C18 H18B 0.95(3)
C18 H18C 0.99(3)

loop_
_geom_hbond_atom_site_label_D
_geom_hbond_atom_site_label_H
_geom_hbond_atom_site_label_A
_geom_hbond_distance_DH
_geom_hbond_distance_HA
_geom_hbond_distance_DA
_geom_hbond_angle_DHA
_geom_hbond_site_symmetry_A
N1 H1 O14 0.95(3) 1.84(3) 2.779(2) 167(2) 3_456

loop_
_geom_torsion_atom_site_label_1
_geom_torsion_atom_site_label_2
_geom_torsion_atom_site_label_3
_geom_torsion_atom_site_label_4
_geom_torsion
C12 N1 C2 O14 177.80(18)
C12 N1 C2 C3 -5.9(3)
O14 C2 C3 N13 -162.00(16)
N1 C2 C3 N13 21.6(2)
O14 C2 C3 C4 78.1(2)
N1 C2 C3 C4 -98.33(19)
N13 C3 C4 C5 141.80(17)
C2 C3 C4 C5 -97.3(2)
N13 C3 C4 C9 -36.8(2)
C2 C3 C4 C9 84.15(19)
C9 C4 C5 C6 -1.1(3)
C3 C4 C5 C6 -179.65(17)
C4 C5 C6 C7 0.2(3)
C5 C6 C7 C8 0.5(3)
C6 C7 C8 C9 -0.2(3)
C5 C4 C9 C8 1.4(3)
C3 C4 C9 C8 179.96(16)
C5 C4 C9 C10 -176.91(18)
C3 C4 C9 C10 1.7(3)
C7 C8 C9 C4 -0.7(3)
C7 C8 C9 C10 177.60(19)
C4 C9 C10 C11 7.3(3)
C8 C9 C10 C11 -170.95(18)
C9 C10 C11 N13 19.3(3)
C9 C10 C11 C12 -101.4(2)
C2 N1 C12 C11 19.3(3)
N13 C11 C12 N1 -47.2(2)
C10 C11 C12 N1 75.1(2)
C4 C3 N13 C15 -133.20(18)
C2 C3 N13 C15 106.98(18)
C4 C3 N13 C11 66.27(18)
C2 C3 N13 C11 -53.55(18)
C12 C11 N13 C15 -91.6(2)
C10 C11 N13 C15 143.97(18)
C12 C11 N13 C3 67.59(18)
C10 C11 N13 C3 -56.8(2)
C3 N13 C15 O16 12.9(3)
C11 N13 C15 O16 170.82(18)
C3 N13 C15 O17 -169.19(15)
C11 N13 C15 O17 -11.3(3)
O16 C15 O17 C18 -4.8(3)
N13 C15 O17 C18 177.38(19)
